data_2006897
loop_
_publ_author_name
'Lu, Tian-Huey'
'Panneerselvam, Kaliyamoorthy'
'Tung, Shu-Fang'
'Chi, Ta-Yung'
'Chung, Chung-Sun'

_publ_section_title
;Chloro(1,4,7,11-tetraazacyclotetradecane-<i>N</i>,<i>N</i>',<i>N</i>'',<i>N</i>''')zinc(II)
 Perchlorate
;
_journal_issue 12
_journal_name_full 'Acta Crystallographica Section C'
_journal_page_first 1780
_journal_page_last 1782
_journal_paper_doi 10.1107/S010827019701192X
_journal_volume 53
_journal_year 1997
_chemical_formula_iupac '[Zn Cl (C10 H24 N4)] Cl O4'
_chemical_formula_moiety 'C10 H24 Cl2 N4 O4 Zn'
_chemical_formula_sum 'C10 H24 Cl2 N4 O4 Zn'
_chemical_formula_weight 400.61
_chemical_name_systematic
;
Chloro (1,4,7,11-tetraazacyclotetradecane-N,N',N'',N''') Zinc(II) Perchlorate
;
_space_group_IT_number 61
_symmetry_cell_setting orthorhombic
_symmetry_space_group_name_Hall '-P 2bc 2ac'
_symmetry_space_group_name_H-M 'P c a b'
_audit_creation_method SHELXL
_cell_angle_alpha 90
_cell_angle_beta 90
_cell_angle_gamma 90
_cell_formula_units_Z 8
_cell_length_a 13.7160(10)
_cell_length_b 14.969(3)
_cell_length_c 15.9250(10)
_cell_measurement_reflns_used 25
_cell_measurement_temperature 293(2)
_cell_measurement_theta_max 28.32
_cell_measurement_theta_min 9.66
_cell_volume 3269.6(7)
_computing_cell_refinement 'Enraf-Nonius CAD-4 diffractometer software'
_computing_data_collection 'Enraf-Nonius CAD-4 diffractometer software'
_computing_data_reduction 'NRCVAX (Gabe, Le Page, Charland, Lee & White, 1989)'
_computing_molecular_graphics NRCVAX
_computing_publication_material SHELXL93
_computing_structure_refinement 'SHELXL93 (Sheldrick, 1993)'
_computing_structure_solution 'SHELXS86 (Sheldrick, 1990)'
_diffrn_ambient_temperature 293(2)
_diffrn_measurement_device 'Enraf-Nonius CAD-4'
_diffrn_measurement_method \q/2\q
_diffrn_radiation_monochromator graphite
_diffrn_radiation_source 'fine-focus sealed tube'
_diffrn_radiation_type MoK\a
_diffrn_radiation_wavelength 0.7107
_diffrn_reflns_av_R_equivalents 0.000
_diffrn_reflns_av_sigmaI/netI 0.0370
_diffrn_reflns_limit_h_max 19
_diffrn_reflns_limit_h_min 0
_diffrn_reflns_limit_k_max 20
_diffrn_reflns_limit_k_min 0
_diffrn_reflns_limit_l_max 22
_diffrn_reflns_limit_l_min 0
_diffrn_reflns_number 4748
_diffrn_reflns_theta_max 29.89
_diffrn_reflns_theta_min 2.38
_diffrn_standards_decay_% 1
_diffrn_standards_interval_time 60
_diffrn_standards_number 3
_exptl_absorpt_coefficient_mu 1.848
_exptl_absorpt_correction_T_max 0.895
_exptl_absorpt_correction_T_min 0.729
_exptl_absorpt_correction_type '\y scan (North, Phillips & mathews, 1968)'
_exptl_crystal_colour colourless
_exptl_crystal_density_diffrn 1.628
_exptl_crystal_density_method 'not measured'
_exptl_crystal_description pillar
_exptl_crystal_F_000 1664
_exptl_crystal_size_max 0.32
_exptl_crystal_size_mid 0.28
_exptl_crystal_size_min 0.26
_refine_diff_density_max 0.512
_refine_diff_density_min -0.386
_refine_ls_extinction_coef 0.0067(6)
_refine_ls_extinction_method 'SHELXL93 (Sheldrick, 1993)'
_refine_ls_goodness_of_fit_all 0.936
_refine_ls_goodness_of_fit_obs 1.114
_refine_ls_hydrogen_treatment refall
_refine_ls_matrix_type full
_refine_ls_number_parameters 287
_refine_ls_number_reflns 4748
_refine_ls_number_restraints 0
_refine_ls_restrained_S_all 0.936
_refine_ls_restrained_S_obs 1.114
_refine_ls_R_factor_all 0.090
_refine_ls_R_factor_obs .054
_refine_ls_shift/esd_max -0.025
_refine_ls_shift/esd_mean 0.003
_refine_ls_structure_factor_coef Fsqd
_refine_ls_weighting_details 'w = 1/[\s^2^(Fo^2^)+( 0.1022P)^2^] where P = (Fo^2^+2Fc^2^)/3'
_refine_ls_weighting_scheme calc
_refine_ls_wR_factor_all 0.143
_refine_ls_wR_factor_obs .137
_reflns_number_observed 3146
_reflns_number_total 4748
_reflns_observed_criterion >2sigma(I)
_cod_data_source_file vj1073.cif
_cod_data_source_block I
_cod_depositor_comments
;
The following automatic conversions were performed:

'_refine_ls_weighting_scheme' value 'calc w = 1/[\s^2^(Fo^2^)+(
0.1022P)^2^] where P = (Fo^2^+2Fc^2^)/3' was changed to 'calc'. New
tag '_refine_ls_weighting_details' was created. The value of the new
tag was set to 'w = 1/[\s^2^(Fo^2^)+( 0.1022P)^2^] where P =
(Fo^2^+2Fc^2^)/3'.

Automatic conversion script
Id: cif_fix_values 3143 2015-03-26 13:38:13Z robertas 
;
_cod_original_cell_volume 3269.8(6)
_cod_database_code 2006897

loop_
_symmetry_equiv_pos_as_xyz
'x, y, z'
'-x+1/2, y, z+1/2'
'x+1/2, -y+1/2, z'
'-x, -y+1/2, z+1/2'
'-x, -y, -z'
'x-1/2, -y, -z-1/2'
'-x-1/2, y-1/2, -z'
'x, y-1/2, -z-1/2'

loop_
_atom_site_aniso_label
_atom_site_aniso_U_11
_atom_site_aniso_U_22
_atom_site_aniso_U_33
_atom_site_aniso_U_12
_atom_site_aniso_U_13
_atom_site_aniso_U_23
Zn1 .0367(2) .0375(2) .0294(2) -.00024(12) -.00100(11) .00017(13)
Cl1 .0405(4) .0549(5) .0586(5) .0069(3) .0083(3) -.0044(4)
N1 .0480(10) .046(2) .0430(10) .0100(10) .0120(10) .0080(10)
N2 .0370(10) .047(2) .0320(10) .0040(10) .0020(10) -.0060(10)
N3 .0510(10) .045(2) .0420(10) .0080(10) .0030(10) .0050(10)
N4 .0410(10) .052(2) .0420(10) .0050(10) -.0040(10) -.0080(10)
C1 .075(2) .076(3) .037(2) .014(2) .010(2) .021(2)
C2 .068(2) .112(4) .030(2) .022(2) -.005(2) .014(2)
C3 .052(2) .096(3) .0270(10) .000(2) -.0040(10) -.014(2)
C4 .051(2) .047(2) .060(2) -.0090(10) .003(2) -.011(2)
C5 .059(2) .041(2) .061(2) -.0050(10) .008(2) .013(2)
C6 .078(3) .073(3) .031(2) .009(2) -.001(2) .014(2)
C7 .059(2) .078(3) .039(2) .013(2) -.018(2) -.004(2)
C8 .050(2) .071(3) .075(3) -.010(2) -.006(2) -.021(2)
C9 .071(3) .041(2) .100(4) -.012(2) .010(2) -.012(2)
C10 .058(2) .043(2) .075(3) -.0010(10) .022(2) .009(2)
Cl2 .0497(4) .0549(5) .0397(4) .0064(3) .0054(3) -.0021(3)
O1 .120(3) .062(2) .074(2) .022(2) -.002(2) -.001(2)
O2 .084(2) .108(3) .063(2) .018(2) .0200(10) .037(2)
O3 .062(2) .127(3) .077(2) .024(2) .024(2) .006(2)
O4 .092(3) .122(3) .098(3) -.018(2) -.007(2) -.055(2)

loop_
_atom_site_label
_atom_site_fract_x
_atom_site_fract_y
_atom_site_fract_z
_atom_site_U_iso_or_equiv
_atom_site_thermal_displace_type
_atom_site_calc_flag
_atom_site_refinement_flags
_atom_site_occupancy
_atom_site_disorder_group
_atom_site_type_symbol
Zn1 .07293(2) .21573(2) .18436(2) .03460(10) Uani d . 1 . Zn
Cl1 -.05616(6) .27418(6) .25508(6) .0513(2) Uani d . 1 . Cl
N1 .0887(2) .0945(2) .2514(2) .0460(6) Uani d . 1 . N
N2 .2006(2) .2675(2) .2360(2) .0389(5) Uani d . 1 . N
N3 .0963(2) .3245(2) .0937(2) .0462(6) Uani d . 1 . N
N4 .0333(2) .1475(2) .0744(2) .0454(6) Uani d . 1 . N
C1 .1092(3) .1135(4) .3413(2) .0625(10) Uani d . 1 . C
C2 .2032(3) .1627(4) .3552(2) .0701(12) Uani d . 1 . C
C3 .2040(3) .2588(4) .3282(2) .0586(10) Uani d . 1 . C
C4 .2078(3) .3608(2) .2065(3) .0527(8) Uani d . 1 . C
C5 .1917(3) .3630(3) .1127(3) .0536(8) Uani d . 1 . C
C6 .0852(3) .2865(3) .0092(2) .0605(10) Uani d . 1 . C
C7 .0072(3) .2162(3) .0113(3) .0585(10) Uani d . 1 . C
C8 -.0442(3) .0807(3) .0897(3) .0651(11) Uani d . 1 . C
C9 -.0126(3) .0085(3) .1505(4) .0709(12) Uani d . 1 . C
C10 .0030(3) .0360(3) .2401(3) .0587(10) Uani d . 1 . C
Cl2 .29620(6) .05776(6) .08712(5) .0481(2) Uani d . 1 . Cl
O1 .2742(3) .1520(2) .0859(2) .0852(10) Uani d . 1 . O
O2 .2861(3) .0290(3) .1717(2) .0851(11) Uani d . 1 . O
O3 .3917(2) .0442(3) .0577(2) .0889(11) Uani d . 1 . O
O4 .2257(3) .0191(3) .0329(3) .1040(14) Uani d . 1 . O
H1N1 .136(3) .068(3) .234(3) .043(9) Uiso d . 1 . H
H1N2 .244(2) .240(2) .219(2) .028(8) Uiso d . 1 . H
H1N3 .051(3) .365(3) .103(3) .054(11) Uiso d . 1 . H
H1N4 .080(3) .126(3) .059(3) .047(11) Uiso d . 1 . H
H1A .047(3) .152(3) .360(3) .054(10) Uiso d . 1 . H
H1B .103(5) .061(4) .362(4) .099(19) Uiso d . 1 . H
H2A .251(3) .129(3) .326(3) .060(11) Uiso d . 1 . H
H2B .214(4) .160(4) .419(4) .11(2) Uiso d . 1 . H
H3A .258(4) .292(4) .349(4) .082(15) Uiso d . 1 . H
H3B .146(4) .287(3) .349(3) .076(15) Uiso d . 1 . H
H4A .269(3) .378(3) .220(2) .046(10) Uiso d . 1 . H
H4B .154(3) .393(3) .234(3) .064(12) Uiso d . 1 . H
H5A .238(3) .318(3) .084(3) .051(10) Uiso d . 1 . H
H5B .194(3) .419(3) .092(3) .071(13) Uiso d . 1 . H
H6A .145(5) .261(4) -.012(4) .088(16) Uiso d . 1 . H
H6B .073(3) .330(4) -.027(3) .068(14) Uiso d . 1 . H
H7A -.053(3) .241(3) .025(2) .047(10) Uiso d . 1 . H
H7B -.005(3) .192(3) -.041(3) .062(12) Uiso d . 1 . H
H8A -.097(3) .116(3) .118(3) .053(10) Uiso d . 1 . H
H8B -.059(4) .057(4) .038(4) .085(17) Uiso d . 1 . H
H9A -.057(3) -.040(3) .148(3) .058(11) Uiso d . 1 . H
H9B .048(3) -.028(3) .126(3) .065(12) Uiso d . 1 . H
H10A -.047(3) .069(3) .258(3) .048(10) Uiso d . 1 . H
H10B .005(3) -.024(3) .276(3) .060(11) Uiso d . 1 . H

loop_
_atom_type_symbol
_atom_type_description
_atom_type_scat_dispersion_real
_atom_type_scat_dispersion_imag
_atom_type_scat_source
C C 0.0033 0.0016 'International Tables Vol C Tables 4.2.6.8 and 6.1.1.4'
H H 0.0000 0.0000 'International Tables Vol C Tables 4.2.6.8 and 6.1.1.4'
O O 0.0106 0.0060 'International Tables Vol C Tables 4.2.6.8 and 6.1.1.4'
N N 0.0061 0.0033 'International Tables Vol C Tables 4.2.6.8 and 6.1.1.4'
Cl Cl 0.1484 0.1585 'International Tables Vol C Tables 4.2.6.8 and 6.1.1.4'
Zn Zn 0.2220 1.4310 'International Tables Vol C Tables 4.2.6.8 and 6.1.1.4'

loop_
_geom_angle_atom_site_label_1
_geom_angle_atom_site_label_2
_geom_angle_atom_site_label_3
_geom_angle
_geom_angle_publ_flag
N2 Zn1 N4 136.71(11) yes
N2 Zn1 N1 91.92(11) yes
N4 Zn1 N1 91.75(12) yes
N2 Zn1 N3 82.06(11) yes
N4 Zn1 N3 81.35(12) yes
N1 Zn1 N3 161.96(11) yes
N2 Zn1 Cl1 108.40(8) yes
N4 Zn1 Cl1 113.51(8) yes
N1 Zn1 Cl1 99.19(8) yes
N3 Zn1 Cl1 98.85(8) yes
C10 N1 C1 112.4(3) no
C10 N1 Zn1 111.5(2) no
C1 N1 Zn1 109.9(3) no
C10 N1 H1N1 107.(3) no
C1 N1 H1N1 106.(3) no
Zn1 N1 H1N1 110.(3) no
C3 N2 C4 113.5(3) no
C3 N2 Zn1 112.7(2) no
C4 N2 Zn1 106.4(2) no
C3 N2 H1N2 106.(2) no
C4 N2 H1N2 110.(2) no
Zn1 N2 H1N2 108.(2) no
C5 N3 C6 115.8(3) no
C5 N3 Zn1 106.7(2) no
C6 N3 Zn1 107.5(2) no
C5 N3 H1N3 109.(3) no
C6 N3 H1N3 110.(3) no
Zn1 N3 H1N3 108.(3) no
C8 N4 C7 114.1(3) no
C8 N4 Zn1 112.2(3) no
C7 N4 Zn1 106.9(2) no
C8 N4 H1N4 111.(3) no
C7 N4 H1N4 107.(3) no
Zn1 N4 H1N4 105.(3) no
N1 C1 C2 113.5(3) no
N1 C1 H1A 103.(2) no
C2 C1 H1A 112.(2) no
N1 C1 H1B 100.(4) no
C2 C1 H1B 118.(4) no
H1A C1 H1B 108.(5) no
C1 C2 C3 115.7(3) no
C1 C2 H2A 105.(3) no
C3 C2 H2A 111.(3) no
C1 C2 H2B 104.(4) no
C3 C2 H2B 109.(4) no
H2A C2 H2B 111.(4) no
N2 C3 C2 111.7(3) no
N2 C3 H3A 109.(3) no
C2 C3 H3A 114.(3) no
N2 C3 H3B 106.(3) no
C2 C3 H3B 109.(3) no
H3A C3 H3B 107.(4) no
N2 C4 C5 109.0(3) no
N2 C4 H4A 105.(3) no
C5 C4 H4A 111.(2) no
N2 C4 H4B 106.(3) no
C5 C4 H4B 109.(3) no
H4A C4 H4B 117.(4) no
N3 C5 C4 109.1(3) no
N3 C5 H5A 102.(2) no
C4 C5 H5A 110.(2) no
N3 C5 H5B 109.(3) no
C4 C5 H5B 112.(3) no
H5A C5 H5B 115.(4) no
N3 C6 C7 109.0(3) no
N3 C6 H6A 113.(4) no
C7 C6 H6A 109.(3) no
N3 C6 H6B 110.(3) no
C7 C6 H6B 113.(3) no
H6A C6 H6B 103.(4) no
N4 C7 C6 109.3(3) no
N4 C7 H7A 110.(3) no
C6 C7 H7A 111.(3) no
N4 C7 H7B 113.(3) no
C6 C7 H7B 112.(3) no
H7A C7 H7B 102.(4) no
N4 C8 C9 112.5(3) no
N4 C8 H8A 103.(2) no
C9 C8 H8A 107.(2) no
N4 C8 H8B 106.(3) no
C9 C8 H8B 111.(4) no
H8A C8 H8B 117.(4) no
C10 C9 C8 116.9(4) no
C10 C9 H9A 110.(3) no
C8 C9 H9A 110.(3) no
C10 C9 H9B 112.(3) no
C8 C9 H9B 111.(3) no
H9A C9 H9B 95.(4) no
N1 C10 C9 113.1(3) no
N1 C10 H10A 104.(3) no
C9 C10 H10A 110.(3) no
N1 C10 H10B 114.(2) no
C9 C10 H10B 107.(2) no
H10A C10 H10B 108.(3) no
O3 Cl2 O4 111.9(2) no
O3 Cl2 O2 111.2(2) no
O4 Cl2 O2 112.8(3) no
O3 Cl2 O1 109.4(2) no
O4 Cl2 O1 104.4(3) no
O2 Cl2 O1 106.8(2) no

loop_
_geom_bond_atom_site_label_1
_geom_bond_atom_site_label_2
_geom_bond_site_symmetry_2
_geom_bond_distance
_geom_bond_publ_flag
Zn1 N2 . 2.084(3) yes
Zn1 N4 . 2.099(3) yes
Zn1 N1 . 2.116(3) yes
Zn1 N3 . 2.199(3) yes
Zn1 Cl1 . 2.2734(8) yes
N1 C10 . 1.478(5) no
N1 C1 . 1.486(5) no
N1 H1N1 . .81(4) no
N2 C3 . 1.474(4) no
N2 C4 . 1.477(5) no
N2 H1N2 . .78(3) no
N3 C5 . 1.462(5) no
N3 C6 . 1.468(5) no
N3 H1N3 . .88(4) no
N4 C8 . 1.480(5) no
N4 C7 . 1.481(5) no
N4 H1N4 . .76(4) no
C1 C2 . 1.501(7) no
C1 H1A . 1.08(4) no
C1 H1B . .85(6) no
C2 C3 . 1.501(8) no
C2 H2A . .94(5) no
C2 H2B . 1.03(7) no
C3 H3A . .95(6) no
C3 H3B . .96(6) no
C4 C5 . 1.511(6) no
C4 H4A . .90(4) no
C4 H4B . .98(4) no
C5 H5A . 1.03(4) no
C5 H5B . .90(5) no
C6 C7 . 1.501(7) no
C6 H6A . .96(7) no
C6 H6B . .88(6) no
C7 H7A . .93(4) no
C7 H7B . .92(5) no
C8 C9 . 1.515(7) no
C8 H8A . 1.00(4) no
C8 H8B . .93(6) no
C9 C10 . 1.501(7) no
C9 H9A . .95(4) no
C9 H9B . 1.07(5) no
C10 H10A . .89(4) no
C10 H10B . 1.07(4) no
Cl2 O3 . 1.406(3) no
Cl2 O4 . 1.419(4) no
Cl2 O2 . 1.420(3) no
Cl2 O1 . 1.443(3) no

loop_
_geom_hbond_atom_site_label_D
_geom_hbond_atom_site_label_H
_geom_hbond_atom_site_label_A
_geom_hbond_site_symmetry_A
_geom_hbond_distance_DH
_geom_hbond_distance_HA
_geom_hbond_distance_DA
_geom_hbond_angle_DHA
_geom_hbond_publ_flag
N1 H1N1 O2 . 0.81(4) 2.36(4) 3.148(4) 164(4) no
N2 H1N2 O1 . 0.78(3) 2.52(3) 3.118(4) 134(3) no
N3 H1N3 O3 3_455 0.88(4) 2.67(4) 3.474(5) 152(3) no
N4 H1N4 O4 . 0.76(4) 2.59(4) 3.331(5) 165(4) no

loop_
_geom_torsion_atom_site_label_1
_geom_torsion_atom_site_label_2
_geom_torsion_atom_site_label_3
_geom_torsion_atom_site_label_4
_geom_torsion
_geom_torsion_publ_flag
N2 Zn1 N1 C1 48.5(2) no
N1 Zn1 N2 C3 -49.8(3) no
Zn1 N2 C3 C2 62.8(4) no
C1 C2 C3 N2 -69.7(5) no
N1 C1 C2 C3 71.4(5) no
Zn1 N1 C1 C2 -62.8(4) no
N3 Zn1 N2 C4 22.2(2) no
N2 Zn1 N3 C5 7.4(2) no
Zn1 N3 C5 C4 -35.4(3) no
N2 C4 C5 N3 57.9(4) no
Zn1 N2 C4 C5 -48.8(3) no
N4 Zn1 N3 C6 -7.7(3) no
N3 Zn1 N4 C7 -21.5(2) no
Zn1 N4 C7 C6 48.1(4) no
N3 C6 C7 N4 -57.1(4) no
Zn1 N3 C6 C7 35.4(4) no
N4 Zn1 N1 C10 -49.3(3) no
N1 Zn1 N4 C8 49.5(3) no
Zn1 N4 C8 C9 -61.8(4) no
N4 C8 C9 C10 68.3(5) no
C8 C9 C10 N1 -68.9(5) no
Zn1 N1 C10 C9 62.0(4) no
